data_8100548
loop_
_publ_author_name
'Dee, C. M.'
'Tiekink, E. R. T.'

_publ_section_title
;Refinement of the crystal structure of dimeric
 bis(N,N-diethyldithiocarbamato)
cadmium(II), [Cd(S~2~CNEt~2~)~2~]~2~
;
_journal_issue 1
_journal_name_full 'Zeitschrift f\"ur Kristallographie - New Crystal Structures'
_journal_page_first 85
_journal_page_last 86
_journal_volume 217
_journal_year 2002
_chemical_formula_structural '[Cd(S2 CNEt2)2]2'
_chemical_formula_sum 'C20 H40 Cd2 N4 S8'
_space_group_IT_number 14
_symmetry_cell_setting monoclinic
_symmetry_space_group_name_Hall '-P 2yn'
_symmetry_space_group_name_H-M 'P 1 21/n 1'
_cell_angle_alpha 90.00
_cell_angle_beta 103.581(1)
_cell_angle_gamma 90.00
_cell_formula_units_Z 4
_cell_length_a 9.8208(3)
_cell_length_b 10.7609(3)
_cell_length_c 15.9952(4)
_cell_measurement_temperature 223(2)
_cell_volume 1643.12(8)
_diffrn_ambient_temperature 223(2)
_exptl_crystal_density_diffrn 1.653
_cod_original_sg_symbol_H-M 'P 21/n'
_cod_database_code 8100548

loop_
_symmetry_equiv_pos_as_xyz
'x, y, z'
'-x+1/2, y+1/2, -z+1/2'
'-x, -y, -z'
'x-1/2, -y-1/2, z-1/2'

loop_
_atom_site_label
_atom_site_type_symbol
_atom_site_fract_x
_atom_site_fract_y
_atom_site_fract_z
_atom_site_U_iso_or_equiv
_atom_site_adp_type
_atom_site_occupancy
_atom_site_symmetry_multiplicity
_atom_site_calc_flag
_atom_site_refinement_flags
_atom_site_disorder_assembly
_atom_site_disorder_group
Cd Cd 0.120436(15) 0.064608(12) 0.443569(8) 0.03428(6) Uani 1 4 d . . .
S1 S 0.30477(6) -0.04831(5) 0.55536(4) 0.04640(14) Uani 1 4 d . . .
S2 S 0.04147(5) -0.17990(4) 0.47259(3) 0.03037(10) Uani 1 4 d . . .
S3 S 0.00286(6) 0.08061(4) 0.28377(3) 0.03506(11) Uani 1 4 d . . .
S4 S 0.22983(5) 0.24851(5) 0.37750(3) 0.03722(11) Uani 1 4 d . . .
N1 N 0.24023(16) -0.27356(13) 0.60111(9) 0.0310(3) Uani 1 4 d . . .
N2 N 0.09672(18) 0.27740(15) 0.21376(10) 0.0366(3) Uani 1 4 d . . .
C1 C 0.19956(19) -0.17685(15) 0.55008(10) 0.0292(3) Uani 1 4 d . . .
C2 C 0.1514(2) -0.38413(18) 0.60139(13) 0.0389(4) Uani 1 4 d . . .
H2A H 0.0527 -0.3608 0.5807 0.0541(15) Uiso 1 4 calc R . .
H2B H 0.1645 -0.4149 0.6604 0.0541(15) Uiso 1 4 calc R . .
C3 C 0.1862(3) -0.4865(2) 0.54516(19) 0.0568(6) Uani 1 4 d . . .
H3A H 0.1261 -0.5576 0.5469 0.0676(19) Uiso 1 4 calc R . .
H3B H 0.2833 -0.5109 0.5661 0.0676(19) Uiso 1 4 calc R . .
H3C H 0.1715 -0.4569 0.4865 0.0676(19) Uiso 1 4 calc R . .
C4 C 0.3773(2) -0.27805(19) 0.66289(13) 0.0391(4) Uani 1 4 d . . .
H4A H 0.4424 -0.2219 0.6437 0.0541(15) Uiso 1 4 calc R . .
H4B H 0.4153 -0.3625 0.6645 0.0541(15) Uiso 1 4 calc R . .
C5 C 0.3666(3) -0.2412(3) 0.75206(14) 0.0595(6) Uani 1 4 d . . .
H5A H 0.4585 -0.2454 0.7910 0.0676(19) Uiso 1 4 calc R . .
H5B H 0.3034 -0.2974 0.7716 0.0676(19) Uiso 1 4 calc R . .
H5C H 0.3309 -0.1570 0.7509 0.0676(19) Uiso 1 4 calc R . .
C6 C 0.10828(19) 0.20928(16) 0.28450(11) 0.0304(3) Uani 1 4 d . . .
C7 C 0.1811(3) 0.3913(2) 0.21388(15) 0.0489(5) Uani 1 4 d . . .
H7A H 0.1883 0.4097 0.1551 0.0541(15) Uiso 1 4 calc R . .
H7B H 0.2760 0.3776 0.2491 0.0541(15) Uiso 1 4 calc R . .
C8 C 0.1162(3) 0.5003(2) 0.24892(17) 0.0537(6) Uani 1 4 d . . .
H8A H 0.1736 0.5736 0.2485 0.0676(19) Uiso 1 4 calc R . .
H8B H 0.1102 0.4826 0.3074 0.0676(19) Uiso 1 4 calc R . .
H8C H 0.0230 0.5150 0.2134 0.0676(19) Uiso 1 4 calc R . .
C9 C -0.0032(2) 0.2472(2) 0.13231(12) 0.0430(5) Uani 1 4 d . . .
H9A H -0.0352 0.3243 0.1012 0.0541(15) Uiso 1 4 calc R . .
H9B H -0.0851 0.2056 0.1447 0.0541(15) Uiso 1 4 calc R . .
C10 C 0.0618(3) 0.1640(3) 0.07618(15) 0.0573(6) Uani 1 4 d . . .
H10A H -0.0066 0.1465 0.0230 0.0676(19) Uiso 1 4 calc R . .
H10B H 0.0914 0.0867 0.1062 0.0676(19) Uiso 1 4 calc R . .
H10C H 0.1422 0.2053 0.0633 0.0676(19) Uiso 1 4 calc R . .

loop_
_atom_site_aniso_label
_atom_site_aniso_U_11
_atom_site_aniso_U_22
_atom_site_aniso_U_33
_atom_site_aniso_U_23
_atom_site_aniso_U_13
_atom_site_aniso_U_12
Cd 0.03988(10) 0.03272(8) 0.02910(8) 0.00829(4) 0.00583(6) 0.00368(5)
S1 0.0418(3) 0.0329(2) 0.0520(3) 0.0129(2) -0.0140(2) -0.00850(19)
S2 0.0350(2) 0.0297(2) 0.02260(18) -0.00067(15) -0.00097(15) -0.00064(16)
S3 0.0419(3) 0.0317(2) 0.0297(2) 0.00175(16) 0.00446(18) -0.00605(17)
S4 0.0364(2) 0.0399(2) 0.0324(2) 0.00455(18) 0.00223(18) -0.00685(18)
N1 0.0334(8) 0.0287(7) 0.0278(7) 0.0044(5) 0.0010(6) 0.0015(6)
N2 0.0417(9) 0.0379(8) 0.0298(7) 0.0065(6) 0.0076(6) -0.0030(7)
C1 0.0347(9) 0.0272(7) 0.0239(7) 0.0012(6) 0.0029(6) 0.0016(6)
C2 0.0404(10) 0.0325(9) 0.0416(10) 0.0108(8) 0.0053(8) -0.0031(8)
C3 0.0525(14) 0.0334(10) 0.0813(17) -0.0066(11) 0.0094(13) -0.0008(9)
C4 0.0353(10) 0.0374(9) 0.0380(9) 0.0107(8) -0.0045(7) 0.0056(8)
C5 0.0567(15) 0.0815(18) 0.0319(10) 0.0106(11) -0.0068(10) -0.0020(13)
C6 0.0319(9) 0.0303(8) 0.0293(8) 0.0029(6) 0.0078(7) 0.0023(6)
C7 0.0557(13) 0.0484(12) 0.0434(11) 0.0151(9) 0.0130(10) -0.0134(10)
C8 0.0568(14) 0.0381(11) 0.0596(14) 0.0131(10) 0.0006(11) -0.0089(10)
C9 0.0481(12) 0.0461(11) 0.0302(9) 0.0092(8) 0.0001(8) 0.0012(9)
C10 0.0700(17) 0.0682(16) 0.0351(10) -0.0034(10) 0.0154(11) -0.0065(12)

loop_
_geom_bond_atom_site_label_1
_geom_bond_atom_site_label_2
_geom_bond_distance
_geom_bond_site_symmetry_2
_geom_bond_publ_flag
Cd S1 2.5359(5) . ?
Cd S3 2.5515(5) . ?
Cd S4 2.5924(5) . ?
Cd S2 2.6205(5) 3_556 ?
Cd S2 2.8123(5) . ?
S1 C1 1.7167(18) . ?
S2 C1 1.7448(18) . ?
S2 Cd 2.6205(5) 3_556 ?
S3 C6 1.7273(18) . ?
S4 C6 1.7269(18) . ?
N1 C1 1.325(2) . ?
N1 C4 1.472(2) . ?
N1 C2 1.476(2) . ?
N2 C6 1.330(2) . ?
N2 C9 1.472(2) . ?
N2 C7 1.480(3) . ?
C2 C3 1.512(3) . ?
C4 C5 1.508(3) . ?
C7 C8 1.504(4) . ?
C9 C10 1.512(3) . ?
